data_4507331
loop_
_publ_author_name
'Goswami, Pramod Kumar'
'Thaimattam, Ram'
'Ramanan, Arunachalam'

_publ_section_title
;
 Multiple Crystal Forms ofp-Aminosalicylic Acid: Salts, Salt Co-Crystal
 Hydrate, Co-Crystals, and Co-Crystal Polymorphs
;
_journal_issue 1
_journal_name_full 'Crystal Growth &amp; Design'
_journal_page_first 360
_journal_paper_doi 10.1021/cg3015332
_journal_volume 13
_journal_year 2013
_chemical_formula_moiety 'C10 H8 N2, 2(C7 H7 N O3)'
_chemical_formula_sum 'C24 H22 N4 O6'
_chemical_formula_weight 462.46
_chemical_name_systematic
; 
 ? 
;
_space_group_IT_number 14
_symmetry_cell_setting monoclinic
_symmetry_space_group_name_Hall '-P 2ybc'
_symmetry_space_group_name_H-M 'P 1 21/c 1'
_atom_sites_solution_hydrogens geom
_atom_sites_solution_primary direct
_atom_sites_solution_secondary difmap
_audit_creation_method 'SHELXTL-NT2000 ver.6.12'
_cell_angle_alpha 90.00
_cell_angle_beta 91.321(11)
_cell_angle_gamma 90.00
_cell_formula_units_Z 2
_cell_length_a 5.418(3)
_cell_length_b 8.764(5)
_cell_length_c 23.315(13)
_cell_measurement_reflns_used 1504
_cell_measurement_temperature 150(2)
_cell_measurement_theta_max 26.96
_cell_measurement_theta_min 2.48
_cell_volume 1106.8(11)
_computing_cell_refinement 'Bruker SMART'
_computing_data_collection 'Bruker SMART'
_computing_data_reduction 'Bruker SAINT'
_computing_molecular_graphics 'Bruker SHELXTL'
_computing_publication_material 'Bruker SHELXTL'
_computing_structure_refinement 'SHELXL-97 (Sheldrick, 1997)'
_computing_structure_solution 'SHELXS-97 (Sheldrick, 1990)'
_diffrn_ambient_temperature 150(2)
_diffrn_measured_fraction_theta_full 0.998
_diffrn_measured_fraction_theta_max 0.998
_diffrn_measurement_device_type 'CCD area detector'
_diffrn_measurement_method 'phi and omega scans'
_diffrn_radiation_monochromator graphite
_diffrn_radiation_source 'fine-focus sealed tube'
_diffrn_radiation_type MoK\a
_diffrn_radiation_wavelength 0.71073
_diffrn_reflns_av_R_equivalents 0.0494
_diffrn_reflns_av_sigmaI/netI 0.0375
_diffrn_reflns_limit_h_max 6
_diffrn_reflns_limit_h_min -6
_diffrn_reflns_limit_k_max 10
_diffrn_reflns_limit_k_min -10
_diffrn_reflns_limit_l_max 27
_diffrn_reflns_limit_l_min -27
_diffrn_reflns_number 9160
_diffrn_reflns_theta_full 25.00
_diffrn_reflns_theta_max 25.00
_diffrn_reflns_theta_min 1.75
_exptl_absorpt_coefficient_mu 0.102
_exptl_absorpt_correction_T_max 0.985
_exptl_absorpt_correction_T_min 0.973
_exptl_absorpt_correction_type multi-scan
_exptl_absorpt_process_details '(SADABS; Bruker, 2000)'
_exptl_crystal_colour yellow
_exptl_crystal_density_diffrn 1.388
_exptl_crystal_density_method 'not measured'
_exptl_crystal_description plate
_exptl_crystal_F_000 484
_exptl_crystal_size_max 0.426
_exptl_crystal_size_mid 0.225
_exptl_crystal_size_min 0.173
_refine_diff_density_max 0.154
_refine_diff_density_min -0.190
_refine_diff_density_rms 0.044
_refine_ls_extinction_method none
_refine_ls_goodness_of_fit_ref 1.248
_refine_ls_hydrogen_treatment mixed
_refine_ls_matrix_type full
_refine_ls_number_parameters 170
_refine_ls_number_reflns 1957
_refine_ls_number_restraints 0
_refine_ls_restrained_S_all 1.248
_refine_ls_R_factor_all 0.1196
_refine_ls_R_factor_gt 0.0967
_refine_ls_shift/su_max 0.001
_refine_ls_shift/su_mean 0.000
_refine_ls_structure_factor_coef Fsqd
_refine_ls_weighting_details 'calc w=1/[\s^2^(Fo^2^)+(0.0686P)^2^+1.0341P] where P=(Fo^2^+2Fc^2^)/3'
_refine_ls_weighting_scheme calc
_refine_ls_wR_factor_gt 0.1971
_refine_ls_wR_factor_ref 0.2100
_reflns_number_gt 1504
_reflns_number_total 1957
_reflns_threshold_expression >2sigma(I)
_cod_data_source_file cg3015332_si_003.cif
_cod_data_source_block solid1
_cod_original_cell_volume 1106.7(10)
_cod_original_sg_symbol_H-M 'P 21/c'
_cod_database_code 4507331

loop_
_symmetry_equiv_pos_as_xyz
'x, y, z'
'-x, y+1/2, -z+1/2'
'-x, -y, -z'
'x, -y-1/2, z-1/2'

loop_
_atom_site_label
_atom_site_type_symbol
_atom_site_fract_x
_atom_site_fract_y
_atom_site_fract_z
_atom_site_U_iso_or_equiv
_atom_site_adp_type
_atom_site_occupancy
_atom_site_symmetry_multiplicity
_atom_site_calc_flag
_atom_site_refinement_flags
O1 O 0.7552(7) 0.6481(4) 0.40799(14) 0.0657(10) Uani 1 1 d .
O2 O 0.4567(6) 0.5325(3) 0.35722(16) 0.0728(11) Uani 1 1 d .
O3 O 0.1490(7) 0.6991(4) 0.29725(17) 0.0724(12) Uani 1 1 d .
N1 N 0.2948(10) 1.2318(5) 0.2877(2) 0.0677(13) Uani 1 1 d .
N2 N 0.8727(8) 0.3746(4) 0.44916(17) 0.0598(11) Uani 1 1 d .
C1 C 0.5708(8) 0.6490(5) 0.37077(18) 0.0470(11) Uani 1 1 d .
C2 C 0.5052(7) 0.7998(4) 0.34894(16) 0.0416(10) Uani 1 1 d .
C3 C 0.2941(7) 0.8202(5) 0.31322(17) 0.0442(10) Uani 1 1 d .
C4 C 0.2273(7) 0.9627(5) 0.29317(18) 0.0479(11) Uani 1 1 d .
H5 H 0.0854 0.9736 0.2703 0.057 Uiso 1 1 calc R
C5 C 0.3692(7) 1.0899(5) 0.30670(17) 0.0451(10) Uani 1 1 d .
C6 C 0.5819(8) 1.0722(4) 0.34142(19) 0.0493(11) Uani 1 1 d .
H6 H 0.6794 1.1562 0.3510 0.059 Uiso 1 1 calc R
C7 C 0.6446(8) 0.9294(5) 0.36114(18) 0.0471(11) Uani 1 1 d .
H7 H 0.7873 0.9190 0.3837 0.057 Uiso 1 1 calc R
C8 C 0.7358(10) 0.3057(5) 0.4883(2) 0.0723(15) Uani 1 1 d .
H8 H 0.6017 0.3589 0.5025 0.087 Uiso 1 1 calc R
C9 C 0.7793(9) 0.1627(5) 0.5088(2) 0.0648(14) Uani 1 1 d .
H9 H 0.6765 0.1214 0.5362 0.078 Uiso 1 1 calc R
C10 C 0.9744(7) 0.0791(4) 0.48927(16) 0.0397(9) Uani 1 1 d .
C11 C 1.1147(8) 0.1482(5) 0.4487(2) 0.0592(13) Uani 1 1 d .
H11 H 1.2483 0.0968 0.4334 0.071 Uiso 1 1 calc R
C12 C 1.0581(9) 0.2935(5) 0.4304(2) 0.0645(14) Uani 1 1 d .
H12 H 1.1578 0.3374 0.4030 0.077 Uiso 1 1 calc R
H1 H 0.802(8) 0.552(6) 0.411(2) 0.066(15) Uiso 1 1 d .
H2 H 0.234(11) 0.627(7) 0.307(3) 0.10(2) Uiso 1 1 d .
H3 H 0.382(10) 1.305(6) 0.296(2) 0.079(19) Uiso 1 1 d .
H4 H 0.168(10) 1.241(6) 0.264(2) 0.076(17) Uiso 1 1 d .

loop_
_atom_site_aniso_label
_atom_site_aniso_U_11
_atom_site_aniso_U_22
_atom_site_aniso_U_33
_atom_site_aniso_U_23
_atom_site_aniso_U_13
_atom_site_aniso_U_12
O1 0.084(2) 0.0390(19) 0.073(2) 0.0129(16) -0.0313(19) 0.0021(17)
O2 0.083(2) 0.0360(19) 0.098(3) 0.0098(16) -0.029(2) -0.0126(16)
O3 0.068(2) 0.0398(19) 0.108(3) -0.0073(19) -0.033(2) -0.0098(17)
N1 0.074(3) 0.039(2) 0.089(3) 0.007(2) -0.018(3) 0.003(2)
N2 0.078(3) 0.037(2) 0.063(3) 0.0105(18) -0.017(2) 0.001(2)
C1 0.056(3) 0.041(2) 0.044(2) 0.0024(19) -0.006(2) -0.005(2)
C2 0.047(2) 0.038(2) 0.040(2) -0.0049(17) 0.0017(18) 0.0026(18)
C3 0.041(2) 0.040(2) 0.051(3) -0.0071(19) -0.0025(19) -0.0059(18)
C4 0.034(2) 0.059(3) 0.050(3) 0.008(2) -0.0068(18) 0.0039(19)
C5 0.045(2) 0.040(2) 0.051(3) 0.0045(19) 0.0030(19) -0.0014(19)
C6 0.049(2) 0.032(2) 0.067(3) -0.002(2) -0.005(2) -0.0084(19)
C7 0.048(2) 0.044(2) 0.049(2) 0.0031(19) -0.0066(19) -0.0012(19)
C8 0.080(4) 0.045(3) 0.092(4) 0.008(3) 0.007(3) 0.021(3)
C9 0.078(3) 0.053(3) 0.065(3) 0.002(2) 0.023(3) 0.012(2)
C10 0.037(2) 0.039(2) 0.042(2) 0.0064(18) -0.0129(17) -0.0026(17)
C11 0.050(3) 0.055(3) 0.073(3) 0.014(2) 0.011(2) 0.003(2)
C12 0.073(3) 0.056(3) 0.065(3) 0.022(3) 0.006(3) 0.002(3)

loop_
_atom_type_symbol
_atom_type_description
_atom_type_scat_dispersion_real
_atom_type_scat_dispersion_imag
_atom_type_scat_source
C C 0.0033 0.0016 'International Tables Vol C Tables 4.2.6.8 and 6.1.1.4'
H H 0.0000 0.0000 'International Tables Vol C Tables 4.2.6.8 and 6.1.1.4'
N N 0.0061 0.0033 'International Tables Vol C Tables 4.2.6.8 and 6.1.1.4'
O O 0.0106 0.0060 'International Tables Vol C Tables 4.2.6.8 and 6.1.1.4'

loop_
_geom_angle_atom_site_label_1
_geom_angle_atom_site_label_2
_geom_angle_atom_site_label_3
_geom_angle
_geom_angle_site_symmetry_3
C1 O1 H1 106(3) .
C3 O3 H2 102(4) .
C5 N1 H3 118(4) .
C5 N1 H4 120(4) .
H3 N1 H4 122(5) .
C12 N2 C8 115.1(4) .
O2 C1 O1 122.5(4) .
O2 C1 C2 123.1(4) .
O1 C1 C2 114.4(4) .
C7 C2 C3 116.5(4) .
C7 C2 C1 122.9(4) .
C3 C2 C1 120.6(4) .
O3 C3 C4 117.8(4) .
O3 C3 C2 121.0(4) .
C4 C3 C2 121.2(4) .
C3 C4 C5 120.7(4) .
C3 C4 H5 119.6 .
C5 C4 H5 119.6 .
N1 C5 C4 119.8(4) .
N1 C5 C6 121.1(4) .
C4 C5 C6 119.1(4) .
C7 C6 C5 119.2(4) .
C7 C6 H6 120.4 .
C5 C6 H6 120.4 .
C6 C7 C2 123.2(4) .
C6 C7 H7 118.4 .
C2 C7 H7 118.4 .
N2 C8 C9 124.3(5) .
N2 C8 H8 117.9 .
C9 C8 H8 117.9 .
C8 C9 C10 120.2(5) .
C8 C9 H9 119.9 .
C10 C9 H9 119.9 .
C11 C10 C9 116.0(4) .
C11 C10 C10 122.6(5) 3_756
C9 C10 C10 121.4(5) 3_756
C10 C11 C12 120.0(4) .
C10 C11 H11 120.0 .
C12 C11 H11 120.0 .
N2 C12 C11 124.4(4) .
N2 C12 H12 117.8 .
C11 C12 H12 117.8 .

loop_
_geom_bond_atom_site_label_1
_geom_bond_atom_site_label_2
_geom_bond_distance
_geom_bond_site_symmetry_2
O1 C1 1.308(5) .
O1 H1 0.88(5) .
O2 C1 1.231(5) .
O3 C3 1.368(5) .
O3 H2 0.81(6) .
N1 C5 1.377(6) .
N1 H3 0.82(6) .
N1 H4 0.87(5) .
N2 C12 1.313(6) .
N2 C8 1.333(6) .
C1 C2 1.457(6) .
C2 C7 1.390(5) .
C2 C3 1.411(5) .
C3 C4 1.379(6) .
C4 C5 1.386(6) .
C4 H5 0.9300 .
C5 C6 1.401(6) .
C6 C7 1.373(6) .
C6 H6 0.9300 .
C7 H7 0.9300 .
C8 C9 1.361(6) .
C8 H8 0.9300 .
C9 C10 1.373(6) .
C9 H9 0.9300 .
C10 C11 1.369(6) .
C10 C10 1.498(7) 3_756
C11 C12 1.375(6) .
C11 H11 0.9300 .
C12 H12 0.9300 .

loop_
_geom_torsion_atom_site_label_1
_geom_torsion_atom_site_label_2
_geom_torsion_atom_site_label_3
_geom_torsion_atom_site_label_4
_geom_torsion
_geom_torsion_site_symmetry_1
_geom_torsion_site_symmetry_4
O2 C1 C2 C7 -175.4(4) . .
O1 C1 C2 C7 7.4(6) . .
O2 C1 C2 C3 3.9(7) . .
O1 C1 C2 C3 -173.3(4) . .
C7 C2 C3 O3 178.0(4) . .
C1 C2 C3 O3 -1.4(6) . .
C7 C2 C3 C4 -1.9(6) . .
C1 C2 C3 C4 178.8(4) . .
O3 C3 C4 C5 -178.6(4) . .
C2 C3 C4 C5 1.3(6) . .
C3 C4 C5 N1 -177.9(4) . .
C3 C4 C5 C6 -0.3(6) . .
N1 C5 C6 C7 177.6(4) . .
C4 C5 C6 C7 0.1(6) . .
C5 C6 C7 C2 -0.8(7) . .
C3 C2 C7 C6 1.7(6) . .
C1 C2 C7 C6 -179.0(4) . .
C12 N2 C8 C9 0.5(8) . .
N2 C8 C9 C10 -0.1(8) . .
C8 C9 C10 C11 -0.5(7) . .
C8 C9 C10 C10 -179.4(5) . 3_756
C9 C10 C11 C12 0.8(7) . .
C10 C10 C11 C12 179.7(5) 3_756 .
C8 N2 C12 C11 -0.2(7) . .
C10 C11 C12 N2 -0.5(8) . .
